data_4330314
loop_
_publ_author_name
'Sk Asif Ikbal'
'Sanfaori Brahma'
'Sankar Prasad Rath'

_publ_contact_author_address
;Department of Chemistry
Indian Institute of Technology Kanpur
Kanpur-208016
INDIA
;
_publ_contact_author_email sprath@iitk.ac.in
_publ_contact_author_fax 91-512-2597436
_publ_contact_author_name 'Dr. Sankar Prasad Rath'
_publ_contact_author_phone 91-512-2597251
_publ_section_title
;
 Building-up Remarkably Stable Magnesium Porphyrin Polymers Self-Assembled
 via Bidentate Axial Ligands: Synthesis, Structure, Surface Morphology,
 and Effect of Bridging Ligands
;
_journal_name_full 'Inorganic Chemistry'
_journal_page_first 9666
_journal_page_last 9676
_journal_paper_doi 10.1021/ic300826p
_journal_volume 51
_journal_year 2012
_chemical_formula_sum 'C46 H48 Mg N10 O8'
_chemical_formula_weight 893.25
_chemical_name_common 1.L3
_chemical_name_systematic
; 
 ? 
;
_space_group_IT_number 88
_symmetry_cell_setting tetragonal
_symmetry_space_group_name_Hall '-I 4ad'
_symmetry_space_group_name_H-M 'I 41/a :2'
_atom_sites_solution_hydrogens geom
_atom_sites_solution_primary direct
_atom_sites_solution_secondary difmap
_audit_creation_method SHELXL-97
_cell_angle_alpha 90.000(5)
_cell_angle_beta 90.000(5)
_cell_angle_gamma 90.000(5)
_cell_formula_units_Z 8
_cell_length_a 19.449(5)
_cell_length_b 19.449(5)
_cell_length_c 23.283(5)
_cell_measurement_reflns_used 999
_cell_measurement_temperature 100(2)
_cell_measurement_theta_max 27.0
_cell_measurement_theta_min 2.7
_cell_volume 8807(4)
_computing_cell_refinement 'Bruker SAINT'
_computing_data_collection 'Bruker APEX'
_computing_data_reduction 'Bruker SAINT'
_computing_molecular_graphics 'SHELXL 5.1, XP (Sheldrick, 1994)'
_computing_publication_material SHELXS-97
_computing_structure_refinement 'SHELXL-97 (Sheldrick, 2008)'
_computing_structure_solution 'SHELXS-97 (Sheldrick, 2008)'
_diffrn_ambient_temperature 100(2)
_diffrn_measured_fraction_theta_full 0.999
_diffrn_measured_fraction_theta_max 1.000
_diffrn_measurement_device_type 'Bruker SMART APEX'
_diffrn_measurement_method \w
_diffrn_radiation_monochromator graphite
_diffrn_radiation_source 'fine-focus sealed tube'
_diffrn_radiation_type MoK\a
_diffrn_radiation_wavelength 0.71069
_diffrn_reflns_av_R_equivalents 0.0904
_diffrn_reflns_av_sigmaI/netI 0.0606
_diffrn_reflns_limit_h_max 18
_diffrn_reflns_limit_h_min -23
_diffrn_reflns_limit_k_max 23
_diffrn_reflns_limit_k_min -23
_diffrn_reflns_limit_l_max 27
_diffrn_reflns_limit_l_min -28
_diffrn_reflns_number 23594
_diffrn_reflns_theta_full 25.00
_diffrn_reflns_theta_max 25.50
_diffrn_reflns_theta_min 2.09
_diffrn_standards_number 0
_exptl_absorpt_coefficient_mu 0.107
_exptl_absorpt_correction_T_max 0.9894
_exptl_absorpt_correction_T_min 0.9737
_exptl_absorpt_correction_type multi-scan
_exptl_absorpt_process_details 'SADABS 2.05 (Sheldrick, 2002)'
_exptl_crystal_colour 'dark red'
_exptl_crystal_density_diffrn 1.347
_exptl_crystal_description block
_exptl_crystal_F_000 3760
_exptl_crystal_size_max 0.25
_exptl_crystal_size_mid 0.20
_exptl_crystal_size_min 0.10
_refine_diff_density_max 0.400
_refine_diff_density_min -0.218
_refine_diff_density_rms 0.060
_refine_ls_extinction_method none
_refine_ls_goodness_of_fit_ref 1.030
_refine_ls_hydrogen_treatment constr
_refine_ls_matrix_type full
_refine_ls_number_parameters 298
_refine_ls_number_reflns 4110
_refine_ls_number_restraints 0
_refine_ls_restrained_S_all 1.030
_refine_ls_R_factor_all 0.0837
_refine_ls_R_factor_gt 0.0513
_refine_ls_shift/su_max 0.000
_refine_ls_shift/su_mean 0.000
_refine_ls_structure_factor_coef Fsqd
_refine_ls_weighting_details 'calc w=1/[\s^2^(Fo^2^)+(0.0637P)^2^+3.0059P] where P=(Fo^2^+2Fc^2^)/3'
_refine_ls_weighting_scheme calc
_refine_ls_wR_factor_gt 0.1185
_refine_ls_wR_factor_ref 0.1390
_reflns_number_gt 2805
_reflns_number_total 4110
_reflns_threshold_expression >2sigma(I)
_cod_data_source_file ic300826p_si_004.cif
_cod_data_source_block 20augd
_cod_original_sg_symbol_H-M 'I 41/a'
_cod_database_code 4330314

loop_
_symmetry_equiv_pos_as_xyz
'x, y, z'
'-x, -y+1/2, z'
'-y+3/4, x+1/4, z+1/4'
'y+1/4, -x+1/4, z+1/4'
'x+1/2, y+1/2, z+1/2'
'-x+1/2, -y+1, z+1/2'
'-y+5/4, x+3/4, z+3/4'
'y+3/4, -x+3/4, z+3/4'
'-x, -y, -z'
'x, y-1/2, -z'
'y-3/4, -x-1/4, -z-1/4'
'-y-1/4, x-1/4, -z-1/4'
'-x+1/2, -y+1/2, -z+1/2'
'x+1/2, y, -z+1/2'
'y-1/4, -x+1/4, -z+1/4'
'-y+1/4, x+1/4, -z+1/4'

loop_
_atom_site_label
_atom_site_type_symbol
_atom_site_fract_x
_atom_site_fract_y
_atom_site_fract_z
_atom_site_U_iso_or_equiv
_atom_site_adp_type
_atom_site_occupancy
_atom_site_symmetry_multiplicity
_atom_site_calc_flag
_atom_site_refinement_flags
Mg1 Mg 0.5000 0.2500 0.3750 0.0152(3) Uani 1 4 d S
Mg51 Mg 0.5000 0.2500 0.8750 0.0174(3) Uani 1 4 d S
O1 O 0.57922(9) -0.02165(9) 0.34314(9) 0.0389(5) Uani 1 1 d .
O2 O 0.52155(9) -0.02646(9) 0.42282(8) 0.0380(5) Uani 1 1 d .
O51 O 0.29820(9) 0.06550(9) 0.81581(10) 0.0464(6) Uani 1 1 d .
O52 O 0.28537(9) 0.06406(9) 0.90887(10) 0.0465(6) Uani 1 1 d .
N1 N 0.43943(9) 0.16140(9) 0.37470(8) 0.0178(4) Uani 1 1 d .
N2 N 0.54516(10) 0.00507(10) 0.38144(10) 0.0277(5) Uani 1 1 d .
N3 N 0.5000 0.2500 0.47203(11) 0.0188(6) Uani 1 2 d S
N51 N 0.49387(9) 0.14219(9) 0.87640(8) 0.0192(4) Uani 1 1 d .
N52 N 0.31349(10) 0.08358(10) 0.86462(11) 0.0322(6) Uani 1 1 d .
N53 N 0.5000 0.2500 0.77743(11) 0.0180(6) Uani 1 2 d S
C1 C 0.37124(11) 0.16110(11) 0.36104(10) 0.0190(5) Uani 1 1 d .
C2 C 0.35165(11) 0.09431(11) 0.33740(10) 0.0219(5) Uani 1 1 d .
C3 C 0.40833(12) 0.05323(11) 0.34195(10) 0.0224(5) Uani 1 1 d .
C4 C 0.46303(11) 0.09661(11) 0.36504(10) 0.0194(5) Uani 1 1 d .
C5 C 0.53164(12) 0.07942(11) 0.37813(10) 0.0205(5) Uani 1 1 d .
C6 C 0.28707(12) 0.07660(13) 0.30494(12) 0.0310(6) Uani 1 1 d .
H6A H 0.2467 0.0918 0.3275 0.037 Uiso 1 1 calc R
H6B H 0.2841 0.0261 0.3005 0.037 Uiso 1 1 calc R
C7 C 0.28471(14) 0.11026(14) 0.24535(12) 0.0387(7) Uani 1 1 d .
H7A H 0.2418 0.0975 0.2260 0.058 Uiso 1 1 calc R
H7B H 0.3239 0.0944 0.2225 0.058 Uiso 1 1 calc R
H7C H 0.2869 0.1604 0.2495 0.058 Uiso 1 1 calc R
C8 C 0.41258(13) -0.01971(12) 0.32021(11) 0.0290(6) Uani 1 1 d .
H8A H 0.3659 -0.0400 0.3199 0.035 Uiso 1 1 calc R
H8B H 0.4412 -0.0471 0.3469 0.035 Uiso 1 1 calc R
C9 C 0.44285(15) -0.02443(14) 0.26035(12) 0.0390(7) Uani 1 1 d .
H9A H 0.4430 -0.0725 0.2478 0.059 Uiso 1 1 calc R
H9B H 0.4901 -0.0068 0.2608 0.059 Uiso 1 1 calc R
H9C H 0.4150 0.0030 0.2338 0.059 Uiso 1 1 calc R
C10 C 0.50149(13) 0.19164(12) 0.50253(10) 0.0258(6) Uani 1 1 d .
H10A H 0.5020 0.1493 0.4822 0.031 Uiso 1 1 calc R
C11 C 0.50229(12) 0.18931(12) 0.56177(10) 0.0255(6) Uani 1 1 d .
H11A H 0.5044 0.1463 0.5811 0.031 Uiso 1 1 calc R
C12 C 0.5000 0.2500 0.59298(14) 0.0191(7) Uani 1 2 d S
C13 C 0.5000 0.2500 0.65638(14) 0.0179(7) Uani 1 2 d S
C14 C 0.52901(11) 0.30366(11) 0.68769(10) 0.0211(5) Uani 1 1 d .
H14A H 0.5490 0.3418 0.6684 0.025 Uiso 1 1 calc R
C15 C 0.52846(11) 0.30105(12) 0.74687(10) 0.0220(5) Uani 1 1 d .
H15A H 0.5496 0.3377 0.7673 0.026 Uiso 1 1 calc R
C51 C 0.54768(12) 0.09753(11) 0.88186(10) 0.0210(5) Uani 1 1 d .
C52 C 0.52204(12) 0.02660(12) 0.88635(10) 0.0252(6) Uani 1 1 d .
C53 C 0.45232(12) 0.03033(12) 0.88085(11) 0.0252(6) Uani 1 1 d .
C54 C 0.43511(12) 0.10349(11) 0.87538(10) 0.0211(5) Uani 1 1 d .
C55 C 0.37012(11) 0.13384(12) 0.86987(10) 0.0217(5) Uani 1 1 d .
C56 C 0.55943(13) -0.04057(12) 0.89772(12) 0.0316(6) Uani 1 1 d .
H56A H 0.6066 -0.0374 0.8819 0.038 Uiso 1 1 calc R
H56B H 0.5354 -0.0781 0.8772 0.038 Uiso 1 1 calc R
C57 C 0.56377(14) -0.05868(15) 0.96150(13) 0.0427(7) Uani 1 1 d .
H57A H 0.5873 -0.1029 0.9661 0.064 Uiso 1 1 calc R
H57B H 0.5173 -0.0619 0.9775 0.064 Uiso 1 1 calc R
H57C H 0.5895 -0.0228 0.9818 0.064 Uiso 1 1 calc R
C58 C 0.40742(13) -0.03314(13) 0.87869(12) 0.0341(7) Uani 1 1 d .
H58A H 0.3603 -0.0209 0.8911 0.041 Uiso 1 1 calc R
H58B H 0.4256 -0.0678 0.9059 0.041 Uiso 1 1 calc R
C59 C 0.40435(14) -0.06466(14) 0.81839(14) 0.0446(8) Uani 1 1 d .
H59A H 0.3754 -0.1059 0.8191 0.067 Uiso 1 1 calc R
H59B H 0.4509 -0.0771 0.8060 0.067 Uiso 1 1 calc R
H59C H 0.3849 -0.0311 0.7915 0.067 Uiso 1 1 calc R

loop_
_atom_site_aniso_label
_atom_site_aniso_U_11
_atom_site_aniso_U_22
_atom_site_aniso_U_33
_atom_site_aniso_U_23
_atom_site_aniso_U_13
_atom_site_aniso_U_12
Mg1 0.0139(5) 0.0139(5) 0.0178(8) 0.000 0.000 0.000
Mg51 0.0173(5) 0.0173(5) 0.0177(8) 0.000 0.000 0.000
O1 0.0359(11) 0.0268(10) 0.0540(13) -0.0136(9) -0.0011(9) 0.0094(8)
O2 0.0405(11) 0.0229(10) 0.0508(13) 0.0118(9) -0.0056(9) -0.0050(8)
O51 0.0376(11) 0.0358(11) 0.0660(16) -0.0162(10) -0.0132(10) -0.0061(9)
O52 0.0297(11) 0.0313(11) 0.0784(16) 0.0159(10) 0.0202(10) 0.0029(8)
N1 0.0182(10) 0.0172(10) 0.0178(10) -0.0004(8) 0.0012(8) 0.0010(8)
N2 0.0227(11) 0.0205(11) 0.0397(14) -0.0022(10) -0.0063(10) 0.0024(9)
N3 0.0189(14) 0.0176(14) 0.0200(15) 0.000 0.000 -0.0015(11)
N51 0.0187(10) 0.0202(10) 0.0187(11) 0.0000(8) -0.0001(8) 0.0002(8)
N52 0.0225(12) 0.0185(11) 0.0557(17) 0.0026(11) 0.0041(11) 0.0012(9)
N53 0.0160(13) 0.0158(14) 0.0221(16) 0.000 0.000 0.0009(11)
C1 0.0177(12) 0.0181(12) 0.0212(13) 0.0021(10) 0.0024(9) -0.0027(9)
C2 0.0212(13) 0.0181(12) 0.0264(14) 0.0013(10) 0.0017(10) -0.0045(10)
C3 0.0246(13) 0.0185(12) 0.0240(14) -0.0019(10) 0.0019(10) -0.0061(10)
C4 0.0226(12) 0.0159(12) 0.0198(13) -0.0002(9) 0.0006(10) -0.0021(9)
C5 0.0222(12) 0.0156(12) 0.0236(14) -0.0014(10) 0.0019(10) 0.0029(9)
C6 0.0227(13) 0.0262(14) 0.0441(17) -0.0080(12) -0.0048(12) -0.0046(10)
C7 0.0354(16) 0.0416(17) 0.0392(18) -0.0097(13) -0.0115(13) 0.0035(12)
C8 0.0261(13) 0.0219(13) 0.0391(17) -0.0060(11) 0.0006(11) -0.0040(10)
C9 0.0463(17) 0.0336(15) 0.0373(17) -0.0107(13) -0.0033(13) 0.0065(13)
C10 0.0376(15) 0.0165(12) 0.0234(15) -0.0019(10) 0.0009(11) -0.0009(10)
C11 0.0364(15) 0.0168(12) 0.0233(14) 0.0030(10) -0.0007(11) -0.0019(10)
C12 0.0187(17) 0.0193(17) 0.0193(18) 0.000 0.000 -0.0016(13)
C13 0.0188(17) 0.0161(16) 0.0188(18) 0.000 0.000 0.0027(13)
C14 0.0254(13) 0.0171(12) 0.0208(13) 0.0015(10) 0.0004(10) -0.0026(9)
C15 0.0219(12) 0.0224(12) 0.0216(13) -0.0020(10) -0.0013(10) -0.0018(10)
C51 0.0218(12) 0.0208(12) 0.0205(13) -0.0005(10) 0.0006(10) 0.0018(10)
C52 0.0283(14) 0.0217(13) 0.0256(14) 0.0001(10) 0.0038(11) 0.0020(10)
C53 0.0267(13) 0.0194(12) 0.0294(15) 0.0013(10) 0.0045(11) -0.0015(10)
C54 0.0244(13) 0.0215(12) 0.0173(13) 0.0033(10) 0.0029(10) -0.0004(10)
C55 0.0192(12) 0.0234(13) 0.0226(13) 0.0016(10) 0.0023(10) -0.0034(10)
C56 0.0259(14) 0.0226(13) 0.0463(17) 0.0023(12) 0.0027(12) 0.0017(10)
C57 0.0379(16) 0.0400(16) 0.050(2) 0.0144(14) 0.0070(14) 0.0122(13)
C58 0.0271(14) 0.0211(13) 0.0541(19) 0.0027(12) 0.0053(13) 0.0003(11)
C59 0.0286(15) 0.0303(15) 0.075(2) -0.0135(15) 0.0053(14) -0.0078(12)

loop_
_atom_type_symbol
_atom_type_description
_atom_type_scat_dispersion_real
_atom_type_scat_dispersion_imag
_atom_type_scat_source
C C 0.0033 0.0016 'International Tables Vol C Tables 4.2.6.8 and 6.1.1.4'
H H 0.0000 0.0000 'International Tables Vol C Tables 4.2.6.8 and 6.1.1.4'
N N 0.0061 0.0033 'International Tables Vol C Tables 4.2.6.8 and 6.1.1.4'
O O 0.0106 0.0060 'International Tables Vol C Tables 4.2.6.8 and 6.1.1.4'
Mg Mg 0.0486 0.0363 'International Tables Vol C Tables 4.2.6.8 and 6.1.1.4'

loop_
_geom_angle_atom_site_label_1
_geom_angle_atom_site_label_2
_geom_angle_atom_site_label_3
_geom_angle
_geom_angle_site_symmetry_1
_geom_angle_site_symmetry_3
N1 Mg1 N1 90.0 . 12_656
N1 Mg1 N1 179.61(10) . 2_655
N1 Mg1 N1 90.001(1) 12_656 2_655
N1 Mg1 N1 90.001(1) . 11_666
N1 Mg1 N1 179.61(10) 12_656 11_666
N1 Mg1 N1 90.0 2_655 11_666
N1 Mg1 N3 90.19(5) . .
N1 Mg1 N3 89.80(5) 12_656 .
N1 Mg1 N3 90.19(5) 2_655 .
N1 Mg1 N3 89.80(5) 11_666 .
N1 Mg1 N3 89.81(5) . 11_666
N1 Mg1 N3 90.20(5) 12_656 11_666
N1 Mg1 N3 89.81(5) 2_655 11_666
N1 Mg1 N3 90.19(5) 11_666 11_666
N3 Mg1 N3 180.0 . 11_666
N51 Mg51 N51 178.22(10) 12_657 11_667
N51 Mg51 N51 90.017(2) 12_657 .
N51 Mg51 N51 90.013(2) 11_667 .
N51 Mg51 N51 90.009(2) 12_657 2_655
N51 Mg51 N51 90.016(2) 11_667 2_655
N51 Mg51 N51 178.22(10) . 2_655
N51 Mg51 N53 89.11(5) 12_657 .
N51 Mg51 N53 89.11(5) 11_667 .
N51 Mg51 N53 90.89(5) . .
N51 Mg51 N53 90.89(5) 2_655 .
N51 Mg51 N53 90.89(5) 12_657 11_667
N51 Mg51 N53 90.89(5) 11_667 11_667
N51 Mg51 N53 89.11(5) . 11_667
N51 Mg51 N53 89.11(5) 2_655 11_667
N53 Mg51 N53 180.0 . 11_667
C4 N1 C1 106.60(17) . .
C4 N1 Mg1 125.11(14) . .
C1 N1 Mg1 123.58(14) . .
O1 N2 O2 124.0(2) . .
O1 N2 C5 118.3(2) . .
O2 N2 C5 117.6(2) . .
C10 N3 C10 115.9(3) . 2_655
C10 N3 Mg1 122.03(14) . .
C10 N3 Mg1 122.03(14) 2_655 .
C51 N51 C54 106.95(18) . .
C51 N51 Mg51 126.35(15) . .
C54 N51 Mg51 126.60(14) . .
O51 N52 O52 125.5(2) . .
O51 N52 C55 116.6(2) . .
O52 N52 C55 117.9(2) . .
C15 N53 C15 115.9(3) 2_655 .
C15 N53 Mg51 122.04(14) 2_655 .
C15 N53 Mg51 122.04(14) . .
N1 C1 C5 121.26(19) . 11_666
N1 C1 C2 110.19(19) . .
C5 C1 C2 128.5(2) 11_666 .
C3 C2 C1 106.3(2) . .
C3 C2 C6 125.3(2) . .
C1 C2 C6 127.6(2) . .
C2 C3 C4 106.17(19) . .
C2 C3 C8 124.6(2) . .
C4 C3 C8 128.8(2) . .
N1 C4 C5 120.25(19) . .
N1 C4 C3 110.51(19) . .
C5 C4 C3 129.2(2) . .
C1 C5 C4 130.8(2) 12_656 .
C1 C5 N2 114.76(18) 12_656 .
C4 C5 N2 114.43(19) . .
C2 C6 C7 112.4(2) . .
C3 C8 C9 112.8(2) . .
N3 C10 C11 123.9(2) . .
C10 C11 C12 119.7(2) . .
C11 C12 C11 116.8(3) . 2_655
C11 C12 C13 121.60(15) . .
C11 C12 C13 121.60(15) 2_655 .
C14 C13 C14 116.9(3) 2_655 .
C14 C13 C12 121.56(15) 2_655 .
C14 C13 C12 121.56(15) . .
C15 C14 C13 119.5(2) . .
N53 C15 C14 124.1(2) . .
N51 C51 C55 121.7(2) . 12_657
N51 C51 C52 110.1(2) . .
C55 C51 C52 128.2(2) 12_657 .
C53 C52 C51 106.3(2) . .
C53 C52 C56 122.6(2) . .
C51 C52 C56 131.1(2) . .
C52 C53 C54 106.65(19) . .
C52 C53 C58 122.2(2) . .
C54 C53 C58 131.0(2) . .
N51 C54 C55 121.5(2) . .
N51 C54 C53 109.96(19) . .
C55 C54 C53 128.5(2) . .
C54 C55 C51 133.2(2) . 11_667
C54 C55 N52 113.66(19) . .
C51 C55 N52 113.09(19) 11_667 .
C52 C56 C57 113.2(2) . .
C53 C58 C59 112.3(2) . .

loop_
_geom_bond_atom_site_label_1
_geom_bond_atom_site_label_2
_geom_bond_distance
_geom_bond_site_symmetry_2
Mg1 N1 2.0873(18) .
Mg1 N1 2.0873(18) 12_656
Mg1 N1 2.0874(18) 2_655
Mg1 N1 2.0874(18) 11_666
Mg1 N3 2.259(3) .
Mg1 N3 2.259(3) 11_666
Mg51 N51 2.1003(19) 12_657
Mg51 N51 2.1003(19) 11_667
Mg51 N51 2.1003(19) .
Mg51 N51 2.1004(19) 2_655
Mg51 N53 2.272(3) .
Mg51 N53 2.272(3) 11_667
O1 N2 1.226(3) .
O2 N2 1.231(3) .
O51 N52 1.226(3) .
O52 N52 1.227(3) .
N1 C4 1.360(3) .
N1 C1 1.364(3) .
N2 C5 1.472(3) .
N3 C10 1.339(3) .
N3 C10 1.339(3) 2_655
N51 C51 1.366(3) .
N51 C54 1.369(3) .
N52 C55 1.478(3) .
N53 C15 1.341(3) 2_655
N53 C15 1.341(3) .
C1 C5 1.402(3) 11_666
C1 C2 1.461(3) .
C2 C3 1.366(3) .
C2 C6 1.506(3) .
C3 C4 1.460(3) .
C3 C8 1.508(3) .
C4 C5 1.409(3) .
C5 C1 1.402(3) 12_656
C6 C7 1.535(4) .
C8 C9 1.516(4) .
C10 C11 1.380(3) .
C11 C12 1.387(3) .
C12 C11 1.387(3) 2_655
C12 C13 1.476(5) .
C13 C14 1.392(3) 2_655
C13 C14 1.392(3) .
C14 C15 1.379(3) .
C51 C55 1.403(3) 12_657
C51 C52 1.471(3) .
C52 C53 1.364(3) .
C52 C56 1.518(3) .
C53 C54 1.467(3) .
C53 C58 1.513(3) .
C54 C55 1.401(3) .
C55 C51 1.403(3) 11_667
C56 C57 1.529(4) .
C58 C59 1.533(4) .
